data_4070241
loop_
_publ_author_name
'Gauthier, S\'ebastien'
'Weisbach, Nancy'
'Bhuvanesh, Nattamai'
'Gladysz, John A.'

_publ_section_title
;
 &#x201C;Click&#x201D; Chemistry in Metal Coordination Spheres:
 Copper(I)-Catalyzed 3+2 Cycloadditions of Benzyl Azide and Platinum
 Polyynyl Complexestrans-(C6F5)(p-tol3P)2Pt(C\\tb C)nH (n= 2&#x2212;6)
;
_journal_issue 19
_journal_name_full Organometallics
_journal_page_first 5597
_journal_paper_doi 10.1021/om900680q
_journal_volume 28
_journal_year 2009
_chemical_formula_sum 'C59 H50 F5 N3 P2 Pt'
_chemical_formula_weight 1153.05
_chemical_name_systematic
; 
 ? 
;
_space_group_IT_number 14
_symmetry_cell_setting monoclinic
_symmetry_space_group_name_Hall '-P 2ybc'
_symmetry_space_group_name_H-M 'P 1 21/c 1'
_atom_sites_solution_hydrogens geom
_atom_sites_solution_primary direct
_atom_sites_solution_secondary difmap
_audit_creation_method SHELXL-97
_cell_angle_alpha 90.00
_cell_angle_beta 98.319(5)
_cell_angle_gamma 90.00
_cell_formula_units_Z 4
_cell_length_a 18.6008(15)
_cell_length_b 23.2181(19)
_cell_length_c 11.8324(10)
_cell_measurement_reflns_used 5407
_cell_measurement_temperature 110(2)
_cell_measurement_theta_max 60.76
_cell_measurement_theta_min 3.06
_cell_volume 5056.4(7)
_computing_cell_refinement
; 
  CELL-NOW (Sheldrick, 2003) and SAINT (BRUKER-NONIUS, 2003) 
;
_computing_data_collection 'FRAMBO (BRUKER-NONIUS, 2003)'
_computing_data_reduction 'Bruker SAINT'
_computing_molecular_graphics 'X-SEED (Barbour, 2001)'
_computing_publication_material 'Bruker SHELXTL'
_computing_structure_refinement 'SHELXL-97 (Sheldrick, 2008)'
_computing_structure_solution 'SHELXS-97 (Sheldrick, 2008)'
_diffrn_ambient_temperature 110(2)
_diffrn_measured_fraction_theta_full 0.973
_diffrn_measured_fraction_theta_max 0.973
_diffrn_measurement_device_type 'BRUKER GADDS D8 Discover'
_diffrn_measurement_method 'phi and omega scans'
_diffrn_radiation_monochromator graphite
_diffrn_radiation_source 'fine-focus sealed tube'
_diffrn_radiation_type CuK\a
_diffrn_radiation_wavelength 1.54178
_diffrn_reflns_av_R_equivalents 0.0552
_diffrn_reflns_av_sigmaI/netI 0.0430
_diffrn_reflns_limit_h_max 20
_diffrn_reflns_limit_h_min -20
_diffrn_reflns_limit_k_max 26
_diffrn_reflns_limit_k_min -26
_diffrn_reflns_limit_l_max 13
_diffrn_reflns_limit_l_min -12
_diffrn_reflns_number 39170
_diffrn_reflns_theta_full 61.06
_diffrn_reflns_theta_max 61.06
_diffrn_reflns_theta_min 3.06
_exptl_absorpt_coefficient_mu 6.290
_exptl_absorpt_correction_T_max 0.8845
_exptl_absorpt_correction_T_min 0.3023
_exptl_absorpt_correction_type multi-scan
_exptl_absorpt_process_details 'SADABS; (Sheldrick, 2006)'
_exptl_crystal_colour colorless
_exptl_crystal_density_diffrn 1.515
_exptl_crystal_density_method 'not measured'
_exptl_crystal_description block
_exptl_crystal_F_000 2312
_exptl_crystal_size_max 0.25
_exptl_crystal_size_mid 0.02
_exptl_crystal_size_min 0.02
_refine_diff_density_max 0.559
_refine_diff_density_min -0.738
_refine_diff_density_rms 0.079
_refine_ls_extinction_method none
_refine_ls_goodness_of_fit_ref 1.087
_refine_ls_hydrogen_treatment mixed
_refine_ls_matrix_type full
_refine_ls_number_parameters 637
_refine_ls_number_reflns 7553
_refine_ls_number_restraints 0
_refine_ls_restrained_S_all 1.087
_refine_ls_R_factor_all 0.0346
_refine_ls_R_factor_gt 0.0247
_refine_ls_shift/su_max 0.004
_refine_ls_shift/su_mean 0.000
_refine_ls_structure_factor_coef Fsqd
_refine_ls_weighting_details 'calc w=1/[\s^2^(Fo^2^)+(0.0180P)^2^+0.0000P] where P=(Fo^2^+2Fc^2^)/3'
_refine_ls_weighting_scheme calc
_refine_ls_wR_factor_gt 0.0507
_refine_ls_wR_factor_ref 0.0527
_reflns_number_gt 6272
_reflns_number_total 7553
_reflns_threshold_expression >2sigma(I)
_cod_data_source_file om900680q_si_002.cif
_cod_data_source_block jgb
_cod_depositor_comments
;
The following automatic conversions were performed:

'_symmetry_cell_setting' value 'Monoclinic' changed to 'monoclinic'
according to /home/saulius/struct/CIF-dictionaries/cif_core.dic
dictionary named 'cif_core.dic' version 2.4.2 from 2011-04-26.

Automatic conversion script
Id: cif_fix_values 1715 2011-07-08 13:25:40Z adriana 
;
_cod_original_sg_symbol_H-M P2(1)/c
_cod_database_code 4070241

loop_
_symmetry_equiv_pos_as_xyz
'x, y, z'
'-x, y+1/2, -z+1/2'
'-x, -y, -z'
'x, -y-1/2, z-1/2'

loop_
_atom_site_label
_atom_site_type_symbol
_atom_site_fract_x
_atom_site_fract_y
_atom_site_fract_z
_atom_site_U_iso_or_equiv
_atom_site_adp_type
_atom_site_occupancy
_atom_site_symmetry_multiplicity
_atom_site_calc_flag
_atom_site_refinement_flags
Pt1 Pt 0.743831(7) -0.017468(6) 0.491452(10) 0.01572(5) Uani 1 1 d .
P1 P 0.71892(4) -0.03472(4) 0.29785(6) 0.01655(19) Uani 1 1 d .
P2 P 0.77825(4) -0.00014(4) 0.68321(7) 0.01737(19) Uani 1 1 d .
C1 C 0.69330(16) 0.03071(14) 0.2176(3) 0.0173(7) Uani 1 1 d .
C2 C 0.65529(17) 0.07266(15) 0.2688(3) 0.0225(8) Uani 1 1 d .
H2 H 0.6463 0.0674 0.3451 0.027 Uiso 1 1 calc R
C3 C 0.63035(17) 0.12232(15) 0.2094(3) 0.0248(8) Uani 1 1 d .
H3 H 0.6032 0.1499 0.2448 0.030 Uiso 1 1 calc R
C4 C 0.64472(18) 0.13189(15) 0.0997(3) 0.0237(8) Uani 1 1 d .
C5 C 0.68381(18) 0.09014(15) 0.0495(3) 0.0248(8) Uani 1 1 d .
H5 H 0.6947 0.0961 -0.0257 0.030 Uiso 1 1 calc R
C6 C 0.70711(17) 0.04004(15) 0.1076(3) 0.0231(8) Uani 1 1 d .
H6 H 0.7329 0.0119 0.0712 0.028 Uiso 1 1 calc R
C7 C 0.6187(2) 0.18540(15) 0.0336(3) 0.0346(9) Uani 1 1 d .
H7A H 0.5750 0.1763 -0.0203 0.052 Uiso 1 1 calc R
H7B H 0.6569 0.1994 -0.0085 0.052 Uiso 1 1 calc R
H7C H 0.6072 0.2153 0.0867 0.052 Uiso 1 1 calc R
C8 C 0.79498(17) -0.06698(14) 0.2401(3) 0.0188(7) Uani 1 1 d .
C9 C 0.86294(17) -0.06783(14) 0.3074(3) 0.0223(8) Uani 1 1 d .
H9 H 0.8692 -0.0511 0.3814 0.027 Uiso 1 1 calc R
C10 C 0.92170(17) -0.09325(14) 0.2662(3) 0.0234(8) Uani 1 1 d .
H10 H 0.9682 -0.0925 0.3116 0.028 Uiso 1 1 calc R
C11 C 0.91362(18) -0.11951(14) 0.1605(3) 0.0222(8) Uani 1 1 d .
C12 C 0.84569(17) -0.11834(14) 0.0931(3) 0.0222(8) Uani 1 1 d .
H12 H 0.8397 -0.1353 0.0193 0.027 Uiso 1 1 calc R
C13 C 0.78674(17) -0.09273(14) 0.1325(3) 0.0217(8) Uani 1 1 d .
H13 H 0.7406 -0.0927 0.0860 0.026 Uiso 1 1 calc R
C14 C 0.97630(18) -0.15053(16) 0.1200(3) 0.0289(9) Uani 1 1 d .
H14A H 1.0209 -0.1281 0.1405 0.043 Uiso 1 1 calc R
H14B H 0.9666 -0.1552 0.0368 0.043 Uiso 1 1 calc R
H14C H 0.9822 -0.1885 0.1562 0.043 Uiso 1 1 calc R
C15 C 0.64311(16) -0.08410(14) 0.2599(2) 0.0174(7) Uani 1 1 d .
C16 C 0.65424(17) -0.14297(15) 0.2517(3) 0.0221(8) Uani 1 1 d .
H16 H 0.7016 -0.1572 0.2472 0.026 Uiso 1 1 calc R
C17 C 0.59683(18) -0.18120(15) 0.2500(3) 0.0256(8) Uani 1 1 d .
H17 H 0.6054 -0.2213 0.2432 0.031 Uiso 1 1 calc R
C18 C 0.52727(18) -0.16198(16) 0.2581(3) 0.0282(9) Uani 1 1 d .
C19 C 0.51585(18) -0.10292(16) 0.2620(3) 0.0297(9) Uani 1 1 d .
H19 H 0.4682 -0.0887 0.2642 0.036 Uiso 1 1 calc R
C20 C 0.57285(17) -0.06435(16) 0.2626(3) 0.0262(8) Uani 1 1 d .
H20 H 0.5638 -0.0241 0.2648 0.031 Uiso 1 1 calc R
C21 C 0.4674(2) -0.20438(17) 0.2709(3) 0.0418(11) Uani 1 1 d .
H21A H 0.4707 -0.2160 0.3511 0.063 Uiso 1 1 calc R
H21B H 0.4725 -0.2384 0.2236 0.063 Uiso 1 1 calc R
H21C H 0.4201 -0.1863 0.2464 0.063 Uiso 1 1 calc R
C22 C 0.77266(17) 0.07563(14) 0.7205(3) 0.0195(7) Uani 1 1 d .
C23 C 0.81186(18) 0.09921(15) 0.8194(3) 0.0242(8) Uani 1 1 d .
H23 H 0.8448 0.0757 0.8679 0.029 Uiso 1 1 calc R
C24 C 0.80333(19) 0.15610(15) 0.8473(3) 0.0286(9) Uani 1 1 d .
H24 H 0.8305 0.1711 0.9151 0.034 Uiso 1 1 calc R
C25 C 0.75593(18) 0.19222(15) 0.7787(3) 0.0283(9) Uani 1 1 d .
C26 C 0.71836(18) 0.16866(16) 0.6785(3) 0.0294(9) Uani 1 1 d .
H26 H 0.6864 0.1926 0.6292 0.035 Uiso 1 1 calc R
C27 C 0.72626(17) 0.11191(15) 0.6493(3) 0.0252(8) Uani 1 1 d .
H27 H 0.7001 0.0973 0.5803 0.030 Uiso 1 1 calc R
C28 C 0.7457(2) 0.25410(16) 0.8097(4) 0.0404(10) Uani 1 1 d .
H28A H 0.7688 0.2791 0.7587 0.061 Uiso 1 1 calc R
H28B H 0.7680 0.2607 0.8889 0.061 Uiso 1 1 calc R
H28C H 0.6937 0.2629 0.8018 0.061 Uiso 1 1 calc R
C29 C 0.87109(17) -0.02279(14) 0.7343(3) 0.0201(7) Uani 1 1 d .
C30 C 0.89477(17) -0.03343(14) 0.8497(3) 0.0215(8) Uani 1 1 d .
H30 H 0.8613 -0.0312 0.9030 0.026 Uiso 1 1 calc R
C31 C 0.96657(18) -0.04714(14) 0.8871(3) 0.0238(8) Uani 1 1 d .
H31 H 0.9817 -0.0537 0.9662 0.029 Uiso 1 1 calc R
C32 C 1.01732(17) -0.05155(14) 0.8115(3) 0.0224(8) Uani 1 1 d .
C33 C 0.99263(17) -0.04223(15) 0.6962(3) 0.0229(8) Uani 1 1 d .
H33 H 1.0258 -0.0456 0.6426 0.028 Uiso 1 1 calc R
C34 C 0.92092(16) -0.02813(14) 0.6575(3) 0.0211(8) Uani 1 1 d .
H34 H 0.9056 -0.0221 0.5783 0.025 Uiso 1 1 calc R
C35 C 1.09556(18) -0.06476(16) 0.8523(3) 0.0318(9) Uani 1 1 d .
H35A H 1.1237 -0.0289 0.8585 0.048 Uiso 1 1 calc R
H35B H 1.1142 -0.0906 0.7979 0.048 Uiso 1 1 calc R
H35C H 1.1000 -0.0834 0.9273 0.048 Uiso 1 1 calc R
C36 C 0.72277(16) -0.03605(15) 0.7768(3) 0.0199(8) Uani 1 1 d .
C37 C 0.66458(17) -0.00763(15) 0.8142(3) 0.0241(8) Uani 1 1 d .
H37 H 0.6586 0.0327 0.8023 0.029 Uiso 1 1 calc R
C38 C 0.61538(18) -0.03795(17) 0.8688(3) 0.0280(9) Uani 1 1 d .
H38 H 0.5761 -0.0179 0.8940 0.034 Uiso 1 1 calc R
C39 C 0.62184(18) -0.09674(16) 0.8876(3) 0.0271(9) Uani 1 1 d .
C40 C 0.68125(18) -0.12481(16) 0.8523(3) 0.0255(8) Uani 1 1 d .
H40 H 0.6878 -0.1649 0.8662 0.031 Uiso 1 1 calc R
C41 C 0.73076(17) -0.09502(15) 0.7974(3) 0.0221(8) Uani 1 1 d .
H41 H 0.7705 -0.1150 0.7735 0.027 Uiso 1 1 calc R
C42 C 0.56628(19) -0.12927(17) 0.9432(3) 0.0360(10) Uani 1 1 d .
H42A H 0.5613 -0.1114 1.0166 0.054 Uiso 1 1 calc R
H42B H 0.5820 -0.1693 0.9557 0.054 Uiso 1 1 calc R
H42C H 0.5194 -0.1283 0.8934 0.054 Uiso 1 1 calc R
C43 C 0.66707(17) -0.07655(14) 0.5269(2) 0.0190(7) Uani 1 1 d .
C44 C 0.67469(18) -0.13509(15) 0.5219(3) 0.0235(8) Uani 1 1 d .
C45 C 0.6231(2) -0.17411(16) 0.5441(3) 0.0337(9) Uani 1 1 d .
C46 C 0.5588(2) -0.15389(19) 0.5750(3) 0.0388(10) Uani 1 1 d .
C47 C 0.54848(19) -0.09525(18) 0.5834(3) 0.0334(9) Uani 1 1 d .
C48 C 0.60159(17) -0.05859(15) 0.5577(3) 0.0237(8) Uani 1 1 d .
C49 C 0.81117(17) 0.04668(15) 0.4642(3) 0.0213(8) Uani 1 1 d .
C50 C 0.84672(17) 0.08997(15) 0.4599(3) 0.0212(8) Uani 1 1 d .
C51 C 0.88205(17) 0.14461(14) 0.4757(3) 0.0199(8) Uani 1 1 d .
C52 C 0.89567(17) 0.17623(14) 0.5750(3) 0.0219(8) Uani 1 1 d .
H52 H 0.8861 0.1654 0.6488 0.026 Uiso 1 1 calc R
C53 C 0.95285(18) 0.27411(14) 0.6173(3) 0.0254(8) Uani 1 1 d .
H53A H 0.9248 0.2765 0.6822 0.030 Uiso 1 1 calc R
H53B H 0.9441 0.3101 0.5727 0.030 Uiso 1 1 calc R
C54 C 1.03311(17) 0.27030(14) 0.6642(3) 0.0221(8) Uani 1 1 d .
C55 C 1.05886(19) 0.30353(15) 0.7591(3) 0.0286(8) Uani 1 1 d .
H55 H 1.0265 0.3278 0.7921 0.034 Uiso 1 1 calc R
C56 C 1.1317(2) 0.30143(16) 0.8058(3) 0.0345(9) Uani 1 1 d .
H56 H 1.1491 0.3239 0.8712 0.041 Uiso 1 1 calc R
C57 C 1.1788(2) 0.26649(16) 0.7568(3) 0.0358(10) Uani 1 1 d .
H57 H 1.2286 0.2649 0.7889 0.043 Uiso 1 1 calc R
C58 C 1.1541(2) 0.23408(17) 0.6622(3) 0.0385(10) Uani 1 1 d .
H58 H 1.1869 0.2105 0.6283 0.046 Uiso 1 1 calc R
C59 C 1.08096(19) 0.23575(16) 0.6157(3) 0.0333(9) Uani 1 1 d .
H59 H 1.0639 0.2131 0.5505 0.040 Uiso 1 1 calc R
F1 F 0.73712(10) -0.15773(8) 0.49244(15) 0.0317(5) Uani 1 1 d .
F2 F 0.63305(14) -0.23119(9) 0.53500(18) 0.0538(7) Uani 1 1 d .
F3 F 0.50638(13) -0.19094(11) 0.5968(2) 0.0633(8) Uani 1 1 d .
F4 F 0.48637(11) -0.07565(11) 0.61562(19) 0.0526(7) Uani 1 1 d .
F5 F 0.58764(10) -0.00126(9) 0.56640(16) 0.0335(5) Uani 1 1 d .
N1 N 0.90539(14) 0.17642(12) 0.3906(2) 0.0250(7) Uani 1 1 d .
N2 N 0.93158(15) 0.22552(12) 0.4328(2) 0.0274(7) Uani 1 1 d .
N3 N 0.92546(14) 0.22574(12) 0.5449(2) 0.0226(7) Uani 1 1 d .

loop_
_atom_site_aniso_label
_atom_site_aniso_U_11
_atom_site_aniso_U_22
_atom_site_aniso_U_33
_atom_site_aniso_U_23
_atom_site_aniso_U_13
_atom_site_aniso_U_12
Pt1 0.01481(8) 0.01885(8) 0.01366(8) -0.00038(6) 0.00258(5) -0.00136(6)
P1 0.0147(4) 0.0226(5) 0.0124(4) -0.0010(3) 0.0021(3) -0.0006(4)
P2 0.0178(4) 0.0218(5) 0.0127(4) -0.0007(3) 0.0027(3) -0.0011(4)
C1 0.0121(15) 0.021(2) 0.0188(18) 0.0012(13) 0.0008(13) -0.0011(14)
C2 0.0231(18) 0.028(2) 0.0168(18) 0.0024(15) 0.0058(14) 0.0002(16)
C3 0.0220(18) 0.026(2) 0.027(2) -0.0020(15) 0.0051(15) 0.0016(16)
C4 0.0236(19) 0.021(2) 0.026(2) 0.0012(15) 0.0008(15) -0.0040(16)
C5 0.0272(19) 0.031(2) 0.0169(19) 0.0037(15) 0.0060(15) -0.0011(17)
C6 0.0202(18) 0.025(2) 0.024(2) -0.0020(15) 0.0045(14) 0.0025(15)
C7 0.041(2) 0.028(2) 0.036(2) 0.0060(17) 0.0078(18) 0.0022(18)
C8 0.0191(17) 0.019(2) 0.0186(18) 0.0011(14) 0.0042(14) 0.0017(15)
C9 0.0238(18) 0.021(2) 0.0213(19) -0.0032(14) 0.0021(15) -0.0013(15)
C10 0.0168(17) 0.025(2) 0.027(2) 0.0009(15) -0.0009(15) -0.0008(15)
C11 0.0252(19) 0.017(2) 0.026(2) 0.0054(15) 0.0101(16) 0.0045(15)
C12 0.0274(19) 0.022(2) 0.0181(19) -0.0003(14) 0.0068(15) 0.0027(16)
C13 0.0198(18) 0.024(2) 0.0203(19) 0.0003(14) -0.0001(14) 0.0001(15)
C14 0.031(2) 0.032(2) 0.026(2) 0.0041(16) 0.0121(16) 0.0115(17)
C15 0.0183(17) 0.022(2) 0.0123(17) -0.0020(13) 0.0028(13) -0.0035(15)
C16 0.0183(18) 0.029(2) 0.0190(19) -0.0034(14) 0.0027(14) -0.0008(16)
C17 0.036(2) 0.024(2) 0.0173(19) -0.0042(14) 0.0044(16) -0.0089(17)
C18 0.029(2) 0.038(3) 0.019(2) -0.0050(16) 0.0061(15) -0.0113(18)
C19 0.0175(18) 0.041(3) 0.030(2) -0.0071(17) 0.0047(15) -0.0038(17)
C20 0.0204(18) 0.029(2) 0.028(2) -0.0035(15) 0.0016(15) 0.0013(16)
C21 0.040(2) 0.050(3) 0.038(2) -0.0052(19) 0.0119(19) -0.022(2)
C22 0.0198(17) 0.021(2) 0.0190(19) -0.0002(14) 0.0079(14) 0.0002(15)
C23 0.0238(19) 0.025(2) 0.023(2) -0.0019(15) 0.0035(15) -0.0016(16)
C24 0.031(2) 0.027(2) 0.028(2) -0.0104(16) 0.0035(16) -0.0035(18)
C25 0.0239(19) 0.024(2) 0.040(2) -0.0067(17) 0.0131(17) -0.0042(16)
C26 0.0227(19) 0.030(2) 0.036(2) 0.0027(17) 0.0059(16) 0.0042(17)
C27 0.0229(18) 0.029(2) 0.024(2) -0.0033(15) 0.0027(15) 0.0017(16)
C28 0.034(2) 0.029(2) 0.058(3) -0.0111(19) 0.0049(19) 0.0019(18)
C29 0.0197(17) 0.020(2) 0.0208(18) -0.0019(14) 0.0020(14) -0.0052(15)
C30 0.0250(19) 0.022(2) 0.0181(18) -0.0001(13) 0.0058(14) -0.0029(15)
C31 0.030(2) 0.021(2) 0.0186(18) 0.0012(14) -0.0035(15) -0.0028(16)
C32 0.0238(18) 0.018(2) 0.024(2) 0.0024(14) -0.0009(15) -0.0036(15)
C33 0.0223(18) 0.025(2) 0.023(2) 0.0004(14) 0.0077(15) -0.0024(16)
C34 0.0189(17) 0.026(2) 0.0171(18) -0.0009(14) -0.0019(14) -0.0018(15)
C35 0.025(2) 0.035(2) 0.033(2) 0.0039(16) -0.0045(16) 0.0004(17)
C36 0.0187(17) 0.026(2) 0.0139(17) -0.0015(13) -0.0010(14) -0.0040(15)
C37 0.0277(19) 0.025(2) 0.0200(19) -0.0023(14) 0.0063(15) 0.0000(16)
C38 0.0224(19) 0.045(3) 0.0176(19) -0.0035(16) 0.0069(15) 0.0003(17)
C39 0.026(2) 0.039(3) 0.0136(19) 0.0021(15) -0.0056(15) -0.0087(18)
C40 0.028(2) 0.028(2) 0.0197(19) 0.0042(15) 0.0018(16) -0.0025(17)
C41 0.0224(18) 0.026(2) 0.0179(19) 0.0006(14) 0.0008(15) 0.0003(16)
C42 0.028(2) 0.052(3) 0.028(2) 0.0090(18) 0.0046(17) -0.0088(19)
C43 0.0206(18) 0.027(2) 0.0093(17) 0.0026(13) 0.0029(13) -0.0006(15)
C44 0.028(2) 0.025(2) 0.0160(18) 0.0005(14) 0.0001(15) -0.0012(17)
C45 0.054(3) 0.024(2) 0.023(2) 0.0014(15) 0.0035(18) -0.017(2)
C46 0.041(2) 0.049(3) 0.027(2) 0.0074(18) 0.0067(18) -0.026(2)
C47 0.022(2) 0.052(3) 0.027(2) 0.0093(18) 0.0065(16) -0.0064(19)
C48 0.0210(18) 0.031(2) 0.0192(19) 0.0041(15) 0.0039(14) -0.0018(16)
C49 0.0229(18) 0.027(2) 0.0144(18) 0.0016(14) 0.0043(14) 0.0063(17)
C50 0.0165(17) 0.024(2) 0.023(2) 0.0016(14) 0.0028(14) 0.0007(16)
C51 0.0173(17) 0.022(2) 0.0213(19) 0.0045(15) 0.0069(14) 0.0025(15)
C52 0.0214(18) 0.025(2) 0.0211(19) 0.0061(15) 0.0084(15) -0.0023(15)
C53 0.0280(19) 0.018(2) 0.031(2) -0.0021(15) 0.0064(16) 0.0004(16)
C54 0.0236(18) 0.018(2) 0.0254(19) 0.0029(15) 0.0072(15) -0.0045(15)
C55 0.030(2) 0.026(2) 0.031(2) 0.0004(16) 0.0108(17) -0.0031(17)
C56 0.033(2) 0.037(3) 0.033(2) -0.0015(17) 0.0034(18) -0.0090(19)
C57 0.024(2) 0.037(3) 0.045(2) 0.0062(19) 0.0004(18) -0.0031(18)
C58 0.029(2) 0.034(3) 0.052(3) -0.0069(19) 0.0059(19) 0.0046(19)
C59 0.032(2) 0.030(2) 0.037(2) -0.0076(17) 0.0036(17) 0.0028(18)
F1 0.0390(12) 0.0263(12) 0.0301(11) -0.0009(9) 0.0057(9) 0.0076(10)
F2 0.0857(19) 0.0260(14) 0.0511(15) 0.0017(10) 0.0140(13) -0.0192(13)
F3 0.0571(16) 0.073(2) 0.0608(17) 0.0157(13) 0.0127(13) -0.0416(14)
F4 0.0223(12) 0.087(2) 0.0524(15) 0.0186(12) 0.0172(10) -0.0009(12)
F5 0.0287(11) 0.0375(14) 0.0367(12) 0.0059(9) 0.0122(9) 0.0106(9)
N1 0.0250(16) 0.0256(19) 0.0251(17) -0.0003(13) 0.0057(13) -0.0059(14)
N2 0.0296(17) 0.0271(19) 0.0269(18) -0.0001(13) 0.0087(13) -0.0062(14)
N3 0.0219(15) 0.0212(18) 0.0257(17) 0.0006(12) 0.0067(12) -0.0010(13)

loop_
_atom_type_symbol
_atom_type_description
_atom_type_scat_dispersion_real
_atom_type_scat_dispersion_imag
_atom_type_scat_source
C C 0.0181 0.0091 'International Tables Vol C Tables 4.2.6.8 and 6.1.1.4'
H H 0.0000 0.0000 'International Tables Vol C Tables 4.2.6.8 and 6.1.1.4'
F F 0.0727 0.0534 'International Tables Vol C Tables 4.2.6.8 and 6.1.1.4'
N N 0.0311 0.0180 'International Tables Vol C Tables 4.2.6.8 and 6.1.1.4'
P P 0.2955 0.4335 'International Tables Vol C Tables 4.2.6.8 and 6.1.1.4'
Pt Pt -4.5932 6.9264 'International Tables Vol C Tables 4.2.6.8 and 6.1.1.4'

loop_
_geom_angle_atom_site_label_1
_geom_angle_atom_site_label_2
_geom_angle_atom_site_label_3
_geom_angle
C49 Pt1 C43 173.41(13)
C49 Pt1 P2 86.42(9)
C43 Pt1 P2 91.01(8)
C49 Pt1 P1 90.55(9)
C43 Pt1 P1 92.35(8)
P2 Pt1 P1 175.49(3)
C1 P1 C8 107.90(14)
C1 P1 C15 105.19(14)
C8 P1 C15 105.34(15)
C1 P1 Pt1 111.93(10)
C8 P1 Pt1 112.91(10)
C15 P1 Pt1 113.03(10)
C22 P2 C36 103.77(15)
C22 P2 C29 106.45(14)
C36 P2 C29 105.03(14)
C22 P2 Pt1 112.96(10)
C36 P2 Pt1 114.71(10)
C29 P2 Pt1 113.04(10)
C6 C1 C2 118.4(3)
C6 C1 P1 123.6(2)
C2 C1 P1 117.9(2)
C1 C2 C3 120.8(3)
C1 C2 H2 119.6
C3 C2 H2 119.6
C4 C3 C2 120.8(3)
C4 C3 H3 119.6
C2 C3 H3 119.6
C3 C4 C5 118.2(3)
C3 C4 C7 121.9(3)
C5 C4 C7 120.0(3)
C6 C5 C4 121.0(3)
C6 C5 H5 119.5
C4 C5 H5 119.5
C1 C6 C5 120.8(3)
C1 C6 H6 119.6
C5 C6 H6 119.6
C4 C7 H7A 109.5
C4 C7 H7B 109.5
H7A C7 H7B 109.5
C4 C7 H7C 109.5
H7A C7 H7C 109.5
H7B C7 H7C 109.5
C9 C8 C13 119.1(3)
C9 C8 P1 118.8(2)
C13 C8 P1 122.0(2)
C10 C9 C8 120.0(3)
C10 C9 H9 120.0
C8 C9 H9 120.0
C11 C10 C9 121.1(3)
C11 C10 H10 119.4
C9 C10 H10 119.4
C10 C11 C12 118.8(3)
C10 C11 C14 120.8(3)
C12 C11 C14 120.4(3)
C13 C12 C11 120.8(3)
C13 C12 H12 119.6
C11 C12 H12 119.6
C12 C13 C8 120.2(3)
C12 C13 H13 119.9
C8 C13 H13 119.9
C11 C14 H14A 109.5
C11 C14 H14B 109.5
H14A C14 H14B 109.5
C11 C14 H14C 109.5
H14A C14 H14C 109.5
H14B C14 H14C 109.5
C16 C15 C20 118.5(3)
C16 C15 P1 121.3(2)
C20 C15 P1 118.9(3)
C17 C16 C15 120.6(3)
C17 C16 H16 119.7
C15 C16 H16 119.7
C18 C17 C16 121.2(3)
C18 C17 H17 119.4
C16 C17 H17 119.4
C17 C18 C19 118.0(3)
C17 C18 C21 120.4(4)
C19 C18 C21 121.4(3)
C20 C19 C18 121.1(3)
C20 C19 H19 119.4
C18 C19 H19 119.4
C19 C20 C15 120.5(3)
C19 C20 H20 119.8
C15 C20 H20 119.8
C18 C21 H21A 109.5
C18 C21 H21B 109.5
H21A C21 H21B 109.5
C18 C21 H21C 109.5
H21A C21 H21C 109.5
H21B C21 H21C 109.5
C27 C22 C23 118.1(3)
C27 C22 P2 119.2(2)
C23 C22 P2 122.7(3)
C24 C23 C22 120.8(3)
C24 C23 H23 119.6
C22 C23 H23 119.6
C23 C24 C25 121.6(3)
C23 C24 H24 119.2
C25 C24 H24 119.2
C24 C25 C26 117.2(3)
C24 C25 C28 121.8(3)
C26 C25 C28 121.1(3)
C27 C26 C25 122.0(3)
C27 C26 H26 119.0
C25 C26 H26 119.0
C26 C27 C22 120.3(3)
C26 C27 H27 119.8
C22 C27 H27 119.8
C25 C28 H28A 109.5
C25 C28 H28B 109.5
H28A C28 H28B 109.5
C25 C28 H28C 109.5
H28A C28 H28C 109.5
H28B C28 H28C 109.5
C34 C29 C30 118.5(3)
C34 C29 P2 119.8(2)
C30 C29 P2 121.7(2)
C31 C30 C29 120.6(3)
C31 C30 H30 119.7
C29 C30 H30 119.7
C30 C31 C32 121.6(3)
C30 C31 H31 119.2
C32 C31 H31 119.2
C33 C32 C31 117.3(3)
C33 C32 C35 121.0(3)
C31 C32 C35 121.6(3)
C34 C33 C32 121.7(3)
C34 C33 H33 119.1
C32 C33 H33 119.1
C33 C34 C29 120.3(3)
C33 C34 H34 119.8
C29 C34 H34 119.8
C32 C35 H35A 109.5
C32 C35 H35B 109.5
H35A C35 H35B 109.5
C32 C35 H35C 109.5
H35A C35 H35C 109.5
H35B C35 H35C 109.5
C37 C36 C41 118.5(3)
C37 C36 P2 120.7(3)
C41 C36 P2 120.0(2)
C38 C37 C36 120.2(3)
C38 C37 H37 119.9
C36 C37 H37 119.9
C39 C38 C37 121.8(3)
C39 C38 H38 119.1
C37 C38 H38 119.1
C38 C39 C40 117.8(3)
C38 C39 C42 121.0(3)
C40 C39 C42 121.2(3)
C41 C40 C39 121.0(3)
C41 C40 H40 119.5
C39 C40 H40 119.5
C40 C41 C36 120.7(3)
C40 C41 H41 119.7
C36 C41 H41 119.7
C39 C42 H42A 109.5
C39 C42 H42B 109.5
H42A C42 H42B 109.5
C39 C42 H42C 109.5
H42A C42 H42C 109.5
H42B C42 H42C 109.5
C44 C43 C48 114.2(3)
C44 C43 Pt1 124.9(2)
C48 C43 Pt1 120.9(3)
F1 C44 C43 119.4(3)
F1 C44 C45 116.0(3)
C43 C44 C45 124.6(3)
F2 C45 C44 121.8(4)
F2 C45 C46 119.4(3)
C44 C45 C46 118.8(4)
F3 C46 C47 120.1(4)
F3 C46 C45 120.6(4)
C47 C46 C45 119.3(3)
F4 C47 C48 121.9(4)
F4 C47 C46 119.2(3)
C48 C47 C46 118.9(3)
F5 C48 C47 116.0(3)
F5 C48 C43 119.9(3)
C47 C48 C43 124.1(3)
C50 C49 Pt1 169.9(3)
C49 C50 C51 167.8(3)
N1 C51 C52 107.5(3)
N1 C51 C50 124.8(3)
C52 C51 C50 127.5(3)
N3 C52 C51 105.1(3)
N3 C52 H52 127.4
C51 C52 H52 127.4
N3 C53 C54 114.3(3)
N3 C53 H53A 108.7
C54 C53 H53A 108.7
N3 C53 H53B 108.7
C54 C53 H53B 108.7
H53A C53 H53B 107.6
C59 C54 C55 119.3(3)
C59 C54 C53 122.7(3)
C55 C54 C53 117.9(3)
C56 C55 C54 120.3(3)
C56 C55 H55 119.8
C54 C55 H55 119.8
C57 C56 C55 119.6(3)
C57 C56 H56 120.2
C55 C56 H56 120.2
C58 C57 C56 120.5(4)
C58 C57 H57 119.8
C56 C57 H57 119.8
C57 C58 C59 119.9(4)
C57 C58 H58 120.0
C59 C58 H58 120.0
C54 C59 C58 120.2(3)
C54 C59 H59 119.9
C58 C59 H59 119.9
N2 N1 C51 109.2(3)
N1 N2 N3 107.4(2)
C52 N3 N2 110.7(3)
C52 N3 C53 128.6(3)
N2 N3 C53 120.6(3)

loop_
_geom_bond_atom_site_label_1
_geom_bond_atom_site_label_2
_geom_bond_distance
Pt1 C49 2.002(4)
Pt1 C43 2.066(3)
Pt1 P2 2.3021(8)
Pt1 P1 2.3055(8)
P1 C1 1.818(3)
P1 C8 1.819(3)
P1 C15 1.822(3)
P2 C22 1.820(3)
P2 C36 1.821(3)
P2 C29 1.823(3)
C1 C6 1.380(4)
C1 C2 1.393(4)
C2 C3 1.395(5)
C2 H2 0.9500
C3 C4 1.381(4)
C3 H3 0.9500
C4 C5 1.395(5)
C4 C7 1.510(5)
C5 C6 1.389(4)
C5 H5 0.9500
C6 H6 0.9500
C7 H7A 0.9800
C7 H7B 0.9800
C7 H7C 0.9800
C8 C9 1.393(4)
C8 C13 1.395(4)
C9 C10 1.391(4)
C9 H9 0.9500
C10 C11 1.380(5)
C10 H10 0.9500
C11 C12 1.393(4)
C11 C14 1.507(4)
C12 C13 1.386(4)
C12 H12 0.9500
C13 H13 0.9500
C14 H14A 0.9800
C14 H14B 0.9800
C14 H14C 0.9800
C15 C16 1.388(4)
C15 C20 1.390(4)
C16 C17 1.387(4)
C16 H16 0.9500
C17 C18 1.385(5)
C17 H17 0.9500
C18 C19 1.389(5)
C18 C21 1.511(5)
C19 C20 1.387(5)
C19 H19 0.9500
C20 H20 0.9500
C21 H21A 0.9800
C21 H21B 0.9800
C21 H21C 0.9800
C22 C27 1.398(4)
C22 C23 1.398(4)
C23 C24 1.376(5)
C23 H23 0.9500
C24 C25 1.390(5)
C24 H24 0.9500
C25 C26 1.397(5)
C25 C28 1.502(5)
C26 C27 1.376(5)
C26 H26 0.9500
C27 H27 0.9500
C28 H28A 0.9800
C28 H28B 0.9800
C28 H28C 0.9800
C29 C34 1.394(4)
C29 C30 1.395(4)
C30 C31 1.382(4)
C30 H30 0.9500
C31 C32 1.395(5)
C31 H31 0.9500
C32 C33 1.393(4)
C32 C35 1.497(4)
C33 C34 1.385(4)
C33 H33 0.9500
C34 H34 0.9500
C35 H35A 0.9800
C35 H35B 0.9800
C35 H35C 0.9800
C36 C37 1.394(5)
C36 C41 1.395(4)
C37 C38 1.386(5)
C37 H37 0.9500
C38 C39 1.385(5)
C38 H38 0.9500
C39 C40 1.398(5)
C39 C42 1.506(5)
C40 C41 1.387(5)
C40 H40 0.9500
C41 H41 0.9500
C42 H42A 0.9800
C42 H42B 0.9800
C42 H42C 0.9800
C43 C44 1.369(4)
C43 C48 1.385(5)
C44 F1 1.365(4)
C44 C45 1.372(5)
C45 F2 1.345(4)
C45 C46 1.382(6)
C46 F3 1.353(4)
C46 C47 1.381(5)
C47 F4 1.347(4)
C47 C48 1.371(5)
C48 F5 1.363(4)
C49 C50 1.208(4)
C50 C51 1.429(5)
C51 N1 1.369(4)
C51 C52 1.378(4)
C52 N3 1.346(4)
C52 H52 0.9500
C53 N3 1.459(4)
C53 C54 1.518(4)
C53 H53A 0.9900
C53 H53B 0.9900
C54 C59 1.383(5)
C54 C55 1.389(5)
C55 C56 1.388(5)
C55 H55 0.9500
C56 C57 1.381(5)
C56 H56 0.9500
C57 C58 1.372(5)
C57 H57 0.9500
C58 C59 1.392(5)
C58 H58 0.9500
C59 H59 0.9500
N1 N2 1.310(4)
N2 N3 1.348(4)

loop_
_geom_torsion_atom_site_label_1
_geom_torsion_atom_site_label_2
_geom_torsion_atom_site_label_3
_geom_torsion_atom_site_label_4
_geom_torsion
C49 Pt1 P1 C1 -50.78(14)
C43 Pt1 P1 C1 123.30(14)
P2 Pt1 P1 C1 -98.6(4)
C49 Pt1 P1 C8 71.21(15)
C43 Pt1 P1 C8 -114.71(15)
P2 Pt1 P1 C8 23.4(4)
C49 Pt1 P1 C15 -169.34(15)
C43 Pt1 P1 C15 4.74(15)
P2 Pt1 P1 C15 142.9(4)
C49 Pt1 P2 C22 49.51(14)
C43 Pt1 P2 C22 -124.41(14)
P1 Pt1 P2 C22 97.4(4)
C49 Pt1 P2 C36 168.17(15)
C43 Pt1 P2 C36 -5.75(15)
P1 Pt1 P2 C36 -143.9(4)
C49 Pt1 P2 C29 -71.44(14)
C43 Pt1 P2 C29 114.64(14)
P1 Pt1 P2 C29 -23.5(4)
C8 P1 C1 C6 24.6(3)
C15 P1 C1 C6 -87.5(3)
Pt1 P1 C1 C6 149.4(2)
C8 P1 C1 C2 -157.9(2)
C15 P1 C1 C2 90.1(3)
Pt1 P1 C1 C2 -33.0(3)
C6 C1 C2 C3 1.4(5)
P1 C1 C2 C3 -176.2(2)
C1 C2 C3 C4 -2.0(5)
C2 C3 C4 C5 1.0(5)
C2 C3 C4 C7 -179.7(3)
C3 C4 C5 C6 0.6(5)
C7 C4 C5 C6 -178.7(3)
C2 C1 C6 C5 0.2(5)
P1 C1 C6 C5 177.7(2)
C4 C5 C6 C1 -1.2(5)
C1 P1 C8 C9 111.8(3)
C15 P1 C8 C9 -136.2(3)
Pt1 P1 C8 C9 -12.4(3)
C1 P1 C8 C13 -70.6(3)
C15 P1 C8 C13 41.4(3)
Pt1 P1 C8 C13 165.1(2)
C13 C8 C9 C10 1.1(5)
P1 C8 C9 C10 178.7(3)
C8 C9 C10 C11 -2.1(5)
C9 C10 C11 C12 2.4(5)
C9 C10 C11 C14 -175.7(3)
C10 C11 C12 C13 -1.8(5)
C14 C11 C12 C13 176.3(3)
C11 C12 C13 C8 0.8(5)
C9 C8 C13 C12 -0.5(5)
P1 C8 C13 C12 -178.1(3)
C1 P1 C15 C16 145.6(2)
C8 P1 C15 C16 31.7(3)
Pt1 P1 C15 C16 -92.0(2)
C1 P1 C15 C20 -47.8(3)
C8 P1 C15 C20 -161.7(3)
Pt1 P1 C15 C20 74.6(3)
C20 C15 C16 C17 -2.1(4)
P1 C15 C16 C17 164.5(2)
C15 C16 C17 C18 -0.9(5)
C16 C17 C18 C19 3.3(5)
C16 C17 C18 C21 -172.3(3)
C17 C18 C19 C20 -2.7(5)
C21 C18 C19 C20 172.9(3)
C18 C19 C20 C15 -0.3(5)
C16 C15 C20 C19 2.7(5)
P1 C15 C20 C19 -164.2(3)
C36 P2 C22 C27 -101.7(3)
C29 P2 C22 C27 147.8(3)
Pt1 P2 C22 C27 23.2(3)
C36 P2 C22 C23 76.9(3)
C29 P2 C22 C23 -33.7(3)
Pt1 P2 C22 C23 -158.3(2)
C27 C22 C23 C24 1.8(5)
P2 C22 C23 C24 -176.7(3)
C22 C23 C24 C25 -0.2(5)
C23 C24 C25 C26 -1.4(5)
C23 C24 C25 C28 179.2(3)
C24 C25 C26 C27 1.3(5)
C28 C25 C26 C27 -179.2(3)
C25 C26 C27 C22 0.3(5)
C23 C22 C27 C26 -1.9(5)
P2 C22 C27 C26 176.7(3)
C22 P2 C29 C34 -101.8(3)
C36 P2 C29 C34 148.6(3)
Pt1 P2 C29 C34 22.8(3)
C22 P2 C29 C30 76.3(3)
C36 P2 C29 C30 -33.4(3)
Pt1 P2 C29 C30 -159.1(2)
C34 C29 C30 C31 2.0(5)
P2 C29 C30 C31 -176.0(3)
C29 C30 C31 C32 -0.9(5)
C30 C31 C32 C33 -0.7(5)
C30 C31 C32 C35 178.2(3)
C31 C32 C33 C34 1.1(5)
C35 C32 C33 C34 -177.9(3)
C32 C33 C34 C29 0.1(5)
C30 C29 C34 C33 -1.7(5)
P2 C29 C34 C33 176.4(3)
C22 P2 C36 C37 29.0(3)
C29 P2 C36 C37 140.5(3)
Pt1 P2 C36 C37 -94.7(3)
C22 P2 C36 C41 -161.1(2)
C29 P2 C36 C41 -49.6(3)
Pt1 P2 C36 C41 75.2(3)
C41 C36 C37 C38 -1.1(5)
P2 C36 C37 C38 168.9(2)
C36 C37 C38 C39 -0.2(5)
C37 C38 C39 C40 1.7(5)
C37 C38 C39 C42 -177.7(3)
C38 C39 C40 C41 -1.9(5)
C42 C39 C40 C41 177.6(3)
C39 C40 C41 C36 0.6(5)
C37 C36 C41 C40 1.0(4)
P2 C36 C41 C40 -169.2(2)
C49 Pt1 C43 C44 -170.4(9)
P2 Pt1 C43 C44 -103.4(2)
P1 Pt1 C43 C44 73.6(3)
C49 Pt1 C43 C48 10.1(12)
P2 Pt1 C43 C48 77.1(3)
P1 Pt1 C43 C48 -105.9(3)
C48 C43 C44 F1 -180.0(3)
Pt1 C43 C44 F1 0.5(4)
C48 C43 C44 C45 0.5(5)
Pt1 C43 C44 C45 -179.1(3)
F1 C44 C45 F2 -1.3(5)
C43 C44 C45 F2 178.3(3)
F1 C44 C45 C46 179.7(3)
C43 C44 C45 C46 -0.8(5)
F2 C45 C46 F3 0.4(5)
C44 C45 C46 F3 179.5(3)
F2 C45 C46 C47 -179.5(3)
C44 C45 C46 C47 -0.4(5)
F3 C46 C47 F4 1.3(5)
C45 C46 C47 F4 -178.8(3)
F3 C46 C47 C48 -178.1(3)
C45 C46 C47 C48 1.8(5)
F4 C47 C48 F5 -0.2(5)
C46 C47 C48 F5 179.2(3)
F4 C47 C48 C43 178.4(3)
C46 C47 C48 C43 -2.2(5)
C44 C43 C48 F5 179.6(3)
Pt1 C43 C48 F5 -0.9(4)
C44 C43 C48 C47 1.1(5)
Pt1 C43 C48 C47 -179.4(3)
C43 Pt1 C49 C50 20(2)
P2 Pt1 C49 C50 -47.3(16)
P1 Pt1 C49 C50 136.0(16)
Pt1 C49 C50 C51 11(3)
C49 C50 C51 N1 -153.3(15)
C49 C50 C51 C52 23.1(18)
N1 C51 C52 N3 0.9(3)
C50 C51 C52 N3 -176.1(3)
N3 C53 C54 C59 19.9(5)
N3 C53 C54 C55 -160.7(3)
C59 C54 C55 C56 -1.0(5)
C53 C54 C55 C56 179.6(3)
C54 C55 C56 C57 0.6(5)
C55 C56 C57 C58 0.2(6)
C56 C57 C58 C59 -0.8(6)
C55 C54 C59 C58 0.4(5)
C53 C54 C59 C58 179.8(3)
C57 C58 C59 C54 0.5(6)
C52 C51 N1 N2 -0.6(4)
C50 C51 N1 N2 176.4(3)
C51 N1 N2 N3 0.1(3)
C51 C52 N3 N2 -0.8(3)
C51 C52 N3 C53 -177.6(3)
N1 N2 N3 C52 0.5(3)
N1 N2 N3 C53 177.5(3)
C54 C53 N3 C52 91.5(4)
C54 C53 N3 N2 -85.0(4)
